data_7038357
loop_
_publ_author_name
'Cui, Meiyan'
'He, Zhangzhen'
'Wang, Nannan'
'Tang, Yingying'
'Guo, Wenbin'
'Zhang, Suyun'
'Wang, Lin'
'Xiang, Hongping'

_publ_section_title
;
 NaKV4O9&#x00B7;2H2O: a new 2D magnetic compound with a 1/5-depleted
 square lattice.
;
_journal_issue 12
_journal_name_full 'Dalton transactions (Cambridge, England : 2003)'
_journal_page_first 5234
_journal_page_last 5239
_journal_paper_doi 10.1039/c5dt04745e
_journal_volume 45
_journal_year 2016
_chemical_formula_moiety 'H4 K Na O11 V4'
_chemical_formula_sum 'H4 K Na O11 V4'
_chemical_formula_weight 445.88
_chemical_name_systematic
; 
 ? 
;
_space_group_IT_number 15
_symmetry_cell_setting monoclinic
_symmetry_space_group_name_Hall '-C 2yc'
_symmetry_space_group_name_H-M 'C 1 2/c 1'
_atom_sites_solution_hydrogens geom
_atom_sites_solution_primary direct
_atom_sites_solution_secondary difmap
_audit_creation_method SHELXL-97
_cell_angle_alpha 90.00
_cell_angle_beta 90.455(17)
_cell_angle_gamma 90.00
_cell_formula_units_Z 4
_cell_length_a 8.257(8)
_cell_length_b 15.475(16)
_cell_length_c 8.373(8)
_cell_measurement_reflns_used 1269
_cell_measurement_temperature 293(2)
_cell_measurement_theta_max 27.5516
_cell_measurement_theta_min 2.6325
_cell_volume 1069.8(18)
_computing_cell_refinement 'CrystalClear (Rigaku Inc., 2008)'
_computing_data_collection 'CrystalClear (Rigaku Inc., 2008)'
_computing_data_reduction 'CrystalClear (Rigaku Inc., 2008)'
_computing_structure_refinement 'SHELXL-97 (Sheldrick, 1997)'
_computing_structure_solution 'SHELXS-97 (Sheldrick, 1990)'
_diffrn_ambient_temperature 293(2)
_diffrn_detector_area_resol_mean 14.6306
_diffrn_measured_fraction_theta_full 0.998
_diffrn_measured_fraction_theta_max 0.998
_diffrn_measurement_device_type 'Mercury2(2*2 bin device) '
_diffrn_measurement_method CCD_Profile_fitting
_diffrn_radiation_monochromator graphite
_diffrn_radiation_source 'fine-focus sealed tube'
_diffrn_radiation_type MoK\a
_diffrn_radiation_wavelength 0.71073
_diffrn_reflns_av_R_equivalents 0.0427
_diffrn_reflns_av_sigmaI/netI 0.0313
_diffrn_reflns_limit_h_max 10
_diffrn_reflns_limit_h_min -10
_diffrn_reflns_limit_k_max 19
_diffrn_reflns_limit_k_min -20
_diffrn_reflns_limit_l_max 10
_diffrn_reflns_limit_l_min -10
_diffrn_reflns_number 5977
_diffrn_reflns_theta_full 27.37
_diffrn_reflns_theta_max 27.37
_diffrn_reflns_theta_min 2.63
_exptl_absorpt_coefficient_mu 3.861
_exptl_absorpt_correction_T_max 1.0000
_exptl_absorpt_correction_T_min 0.8390
_exptl_absorpt_correction_type multi-scan
_exptl_crystal_colour Gray
_exptl_crystal_density_diffrn 2.768
_exptl_crystal_density_method 'not measured'
_exptl_crystal_description Prism
_exptl_crystal_F_000 856
_exptl_crystal_size_max 0.2000
_exptl_crystal_size_mid 0.1500
_exptl_crystal_size_min 0.0500
_refine_diff_density_max 1.741
_refine_diff_density_min -0.726
_refine_diff_density_rms 0.148
_refine_ls_extinction_method none
_refine_ls_goodness_of_fit_ref 1.131
_refine_ls_hydrogen_treatment mixed
_refine_ls_matrix_type full
_refine_ls_number_parameters 79
_refine_ls_number_reflns 1224
_refine_ls_number_restraints 0
_refine_ls_restrained_S_all 1.131
_refine_ls_R_factor_all 0.0497
_refine_ls_R_factor_gt 0.0438
_refine_ls_shift/su_max 0.000
_refine_ls_shift/su_mean 0.000
_refine_ls_structure_factor_coef Fsqd
_refine_ls_weighting_details 'calc w=1/[\s^2^(Fo^2^)+(0.0384P)^2^+7.2228P] where P=(Fo^2^+2Fc^2^)/3'
_refine_ls_weighting_scheme calc
_refine_ls_wR_factor_gt 0.0967
_refine_ls_wR_factor_ref 0.1006
_reflns_number_gt 1103
_reflns_number_total 1224
_reflns_threshold_expression >2sigma(I)
_cod_data_source_file c5dt04745e1.cif
_cod_data_source_block 1
_cod_depositor_comments
;
The following automatic conversions were performed:

'_exptl_absorpt_correction_type' value 'Multi-scan' changed to
'multi-scan' according to
/usr/data/users/saulius/crontab/automatic-downloads/rss-feeds/RSC/lib/dictionaries/cif_core.dic
dictionary named 'cif_core.dic' version 2.4.2 from 2011-04-26.

Automatic conversion script
Id: cif_fix_values 4268 2015-11-12 08:31:59Z antanas 

 Adding full bibliography for 7038357.cif.
;
_cod_original_sg_symbol_H-M C2/c
_cod_database_code 7038357

loop_
_symmetry_equiv_pos_as_xyz
'x, y, z'
'-x, y, -z+1/2'
'x+1/2, y+1/2, z'
'-x+1/2, y+1/2, -z+1/2'
'-x, -y, -z'
'x, -y, z-1/2'
'-x+1/2, -y+1/2, -z'
'x+1/2, -y+1/2, z-1/2'

loop_
_atom_site_label
_atom_site_type_symbol
_atom_site_fract_x
_atom_site_fract_y
_atom_site_fract_z
_atom_site_U_iso_or_equiv
_atom_site_adp_type
_atom_site_occupancy
_atom_site_symmetry_multiplicity
_atom_site_calc_flag
_atom_site_refinement_flags
V1 V 0.20676(7) 0.21022(4) 0.84364(7) 0.0100(2) Uani 1 1 d .
V2 V 0.09725(7) 0.29539(4) 0.53839(7) 0.0101(2) Uani 1 1 d .
Na Na 0.5000 0.65237(16) 0.2500 0.0222(5) Uani 1 2 d S
K K 0.0000 0.48708(9) 0.2500 0.0263(3) Uani 1 2 d S
O1 O 0.3947(3) 0.25148(19) 0.9608(3) 0.0126(6) Uani 1 1 d .
O2 O 0.2913(3) 0.25407(19) 0.6450(3) 0.0122(6) Uani 1 1 d .
O3 O 0.0000 0.2584(3) 0.7500 0.0127(8) Uani 1 2 d S
O4 O 0.2084(4) 0.1064(2) 0.8345(3) 0.0203(7) Uani 1 1 d .
O5 O 0.0960(4) 0.3992(2) 0.5230(3) 0.0215(7) Uani 1 1 d .
O6 O 0.3358(5) 0.5438(2) 0.3526(4) 0.0456(11) Uani 1 1 d .
H6A H 0.3753 0.4939 0.3278 0.055 Uiso 1 1 d R
H6B H 0.3089 0.5405 0.4534 0.055 Uiso 1 1 d R

loop_
_atom_site_aniso_label
_atom_site_aniso_U_11
_atom_site_aniso_U_22
_atom_site_aniso_U_33
_atom_site_aniso_U_23
_atom_site_aniso_U_13
_atom_site_aniso_U_12
V1 0.0077(3) 0.0171(4) 0.0052(3) -0.0005(2) -0.0013(2) 0.0002(2)
V2 0.0068(3) 0.0166(4) 0.0068(3) 0.0008(2) -0.0007(2) 0.0004(2)
Na 0.0185(12) 0.0277(14) 0.0202(12) 0.000 0.0026(9) 0.000
K 0.0322(8) 0.0283(8) 0.0184(6) 0.000 0.0008(5) 0.000
O1 0.0077(12) 0.0266(16) 0.0034(12) -0.0027(11) -0.0017(9) 0.0005(11)
O2 0.0074(12) 0.0210(15) 0.0083(12) -0.0004(10) 0.0005(10) 0.0013(10)
O3 0.0080(17) 0.025(2) 0.0048(16) 0.000 -0.0011(13) 0.000
O4 0.0282(16) 0.0178(15) 0.0150(14) -0.0016(11) -0.0020(12) -0.0017(12)
O5 0.0255(16) 0.0194(16) 0.0196(14) 0.0003(12) 0.0014(12) 0.0007(12)
O6 0.070(3) 0.035(2) 0.032(2) -0.0107(16) 0.0191(18) -0.020(2)

loop_
_atom_type_symbol
_atom_type_description
_atom_type_scat_dispersion_real
_atom_type_scat_dispersion_imag
_atom_type_scat_source
O O 0.0106 0.0060 'International Tables Vol C Tables 4.2.6.8 and 6.1.1.4'
Na Na 0.0362 0.0249 'International Tables Vol C Tables 4.2.6.8 and 6.1.1.4'
H H 0.0000 0.0000 'International Tables Vol C Tables 4.2.6.8 and 6.1.1.4'
K K 0.2009 0.2494 'International Tables Vol C Tables 4.2.6.8 and 6.1.1.4'
V V 0.3005 0.5294 'International Tables Vol C Tables 4.2.6.8 and 6.1.1.4'

loop_
_geom_angle_atom_site_label_1
_geom_angle_atom_site_label_2
_geom_angle_atom_site_label_3
_geom_angle
_geom_angle_site_symmetry_1
_geom_angle_site_symmetry_3
O4 V1 O2 107.87(14) . .
O4 V1 O1 110.26(14) . .
O2 V1 O1 91.53(12) . .
O4 V1 O1 110.44(14) . 7_557
O2 V1 O1 141.40(15) . 7_557
O1 V1 O1 79.70(12) . 7_557
O4 V1 O3 110.99(15) . .
O2 V1 O3 81.13(10) . .
O1 V1 O3 138.38(16) . .
O1 V1 O3 81.10(10) 7_557 .
O4 V1 V1 116.93(11) . 7_557
O2 V1 V1 121.78(11) . 7_557
O1 V1 V1 39.87(7) . 7_557
O1 V1 V1 39.84(9) 7_557 7_557
O3 V1 V1 112.70(8) . 7_557
O4 V1 V2 113.57(11) . .
O2 V1 V2 39.00(9) . .
O1 V1 V2 121.32(9) . .
O1 V1 V2 117.06(10) 7_557 .
O3 V1 V2 42.24(4) . .
V1 V1 V2 129.41(7) 7_557 .
O4 V1 V2 117.41(11) . 2_556
O2 V1 V2 115.90(9) . 2_556
O1 V1 V2 110.88(10) . 2_556
O1 V1 V2 38.87(7) 7_557 2_556
O3 V1 V2 42.23(6) . 2_556
V1 V1 V2 74.03(5) 7_557 2_556
V2 V1 V2 80.86(5) . 2_556
O4 V1 Na 128.46(12) . 5_666
O2 V1 Na 45.80(8) . 5_666
O1 V1 Na 47.62(9) . 5_666
O1 V1 Na 108.94(10) 7_557 5_666
O3 V1 Na 106.75(12) . 5_666
V1 V1 Na 76.85(5) 7_557 5_666
V2 V1 Na 74.55(5) . 5_666
V2 V1 Na 114.13(8) 2_556 5_666
O4 V1 K 38.63(11) . 7_556
O2 V1 K 82.84(10) . 7_556
O1 V1 K 82.33(10) . 7_556
O1 V1 K 131.98(9) 7_557 7_556
O3 V1 K 136.21(9) . 7_556
V1 V1 K 110.41(5) 7_557 7_556
V2 V1 K 110.37(5) . 7_556
V2 V1 K 155.71(3) 2_556 7_556
Na V1 K 89.93(9) 5_666 7_556
O5 V2 O1 110.04(14) . 8_455
O5 V2 O2 111.76(14) . .
O1 V2 O2 137.93(14) 8_455 .
O5 V2 O2 109.30(14) . 7_556
O1 V2 O2 90.03(12) 8_455 7_556
O2 V2 O2 80.77(12) . 7_556
O5 V2 O3 110.37(15) . .
O1 V2 O3 80.83(10) 8_455 .
O2 V2 O3 80.57(10) . .
O2 V2 O3 140.05(15) 7_556 .
O5 V2 V2 117.40(11) . 7_556
O1 V2 V2 119.05(11) 8_455 7_556
O2 V2 V2 40.59(8) . 7_556
O2 V2 V2 40.18(8) 7_556 7_556
O3 V2 V2 113.47(9) . 7_556
O5 V2 V1 120.41(11) . .
O1 V2 V1 112.03(9) 8_455 .
O2 V2 V1 38.89(7) . .
O2 V2 V1 110.85(10) 7_556 .
O3 V2 V1 41.79(6) . .
V2 V2 V1 74.09(5) 7_556 .
O5 V2 V1 117.27(11) . 2_556
O1 V2 V1 39.05(8) 8_455 2_556
O2 V2 V1 113.16(10) . 2_556
O2 V2 V1 119.09(10) 7_556 2_556
O3 V2 V1 41.78(4) . 2_556
V2 V2 V1 125.28(7) 7_556 2_556
V1 V2 V1 77.00(5) . 2_556
O5 V2 Na 126.61(12) . 3_445
O1 V2 Na 46.44(8) 8_455 3_445
O2 V2 Na 107.77(10) . 3_445
O2 V2 Na 44.75(9) 7_556 3_445
O3 V2 Na 110.25(11) . 3_445
V2 V2 Na 74.42(5) 7_556 3_445
V1 V2 Na 112.93(8) . 3_445
V1 V2 Na 75.69(5) 2_556 3_445
O5 V2 K 34.19(11) . 5_566
O1 V2 K 107.28(10) 8_455 5_566
O2 V2 K 104.40(9) . 5_566
O2 V2 K 142.89(9) 7_556 5_566
O3 V2 K 76.26(12) . 5_566
V2 V2 K 133.49(4) 7_556 5_566
V1 V2 K 93.08(6) . 5_566
V1 V2 K 93.08(5) 2_556 5_566
Na V2 K 147.80(4) 3_445 5_566
O5 V2 K 36.11(11) . .
O1 V2 K 84.48(10) 8_455 .
O2 V2 K 134.53(9) . .
O2 V2 K 84.69(11) 7_556 .
O3 V2 K 132.24(10) . .
V2 V2 K 113.41(5) 7_556 .
V1 V2 K 156.52(3) . .
V1 V2 K 111.58(5) 2_556 .
Na V2 K 90.52(8) 3_445 .
K V2 K 65.30(7) 5_566 .
O6 Na O6 87.6(2) . 2_655
O6 Na O2 135.69(13) . 5_666
O6 Na O2 98.70(15) 2_655 5_666
O6 Na O2 98.70(15) . 6_565
O6 Na O2 135.69(13) 2_655 6_565
O2 Na O2 106.21(18) 5_666 6_565
O6 Na O1 87.81(13) . 6_565
O6 Na O1 155.14(12) 2_655 6_565
O2 Na O1 68.45(11) 5_666 6_565
O2 Na O1 69.17(11) 6_565 6_565
O6 Na O1 155.14(12) . 5_666
O6 Na O1 87.81(13) 2_655 5_666
O2 Na O1 69.17(11) 5_666 5_666
O2 Na O1 68.45(11) 6_565 5_666
O1 Na O1 105.97(17) 6_565 5_666
O6 Na V1 167.75(12) . 5_666
O6 Na V1 86.97(13) 2_655 5_666
O2 Na V1 35.05(7) 5_666 5_666
O2 Na V1 92.86(12) 6_565 5_666
O1 Na V1 92.55(11) 6_565 5_666
O1 Na V1 35.38(6) 5_666 5_666
O6 Na V1 86.97(13) . 6_565
O6 Na V1 167.75(12) 2_655 6_565
O2 Na V1 92.86(12) 5_666 6_565
O2 Na V1 35.05(7) 6_565 6_565
O1 Na V1 35.38(6) 6_565 6_565
O1 Na V1 92.55(11) 5_666 6_565
V1 Na V1 100.37(10) 5_666 6_565
O6 Na V2 110.25(11) . 3
O6 Na V2 127.06(12) 2_655 3
O2 Na V2 34.76(6) 5_666 3
O2 Na V2 91.86(11) 6_565 3
O1 Na V2 34.48(7) 6_565 3
O1 Na V2 91.90(12) 5_666 3
V1 Na V2 65.07(6) 5_666 3
V1 Na V2 65.17(6) 6_565 3
O6 Na V2 127.06(12) . 4
O6 Na V2 110.25(11) 2_655 4
O2 Na V2 91.86(11) 5_666 4
O2 Na V2 34.76(6) 6_565 4
O1 Na V2 91.90(12) 6_565 4
O1 Na V2 34.48(7) 5_666 4
V1 Na V2 65.17(6) 5_666 4
V1 Na V2 65.07(6) 6_565 4
V2 Na V2 97.84(10) 3 4
O5 K O5 99.11(15) 5_566 6_565
O5 K O5 144.41(12) 5_566 2
O5 K O5 79.86(12) 6_565 2
O5 K O5 79.86(12) 5_566 .
O5 K O5 144.41(12) 6_565 .
O5 K O5 121.17(15) 2 .
O5 K O4 84.54(10) 5_566 8_455
O5 K O4 137.90(9) 6_565 8_455
O5 K O4 73.97(10) 2 8_455
O5 K O4 77.67(10) . 8_455
O5 K O4 137.90(9) 5_566 7_556
O5 K O4 84.54(10) 6_565 7_556
O5 K O4 77.67(10) 2 7_556
O5 K O4 73.97(10) . 7_556
O4 K O4 120.19(14) 8_455 7_556
O5 K O6 83.41(11) 5_566 .
O5 K O6 74.84(11) 6_565 .
O5 K O6 129.20(9) 2 .
O5 K O6 69.68(10) . .
O4 K O6 146.68(10) 8_455 .
O4 K O6 56.88(11) 7_556 .
O5 K O6 74.84(11) 5_566 2
O5 K O6 83.41(11) 6_565 2
O5 K O6 69.68(10) 2 2
O5 K O6 129.20(9) . 2
O4 K O6 56.88(11) 8_455 2
O4 K O6 146.68(10) 7_556 2
O6 K O6 146.28(17) . 2
O5 K V2 19.49(7) 5_566 5_566
O5 K V2 79.64(10) 6_565 5_566
O5 K V2 137.89(7) 2 5_566
O5 K V2 96.19(9) . 5_566
O4 K V2 98.37(8) 8_455 5_566
O4 K V2 135.82(7) 7_556 5_566
O6 K V2 79.15(9) . 5_566
O6 K V2 71.72(9) 2 5_566
O5 K V2 79.64(10) 5_566 6_565
O5 K V2 19.49(7) 6_565 6_565
O5 K V2 96.19(9) 2 6_565
O5 K V2 137.89(7) . 6_565
O4 K V2 135.82(7) 8_455 6_565
O4 K V2 98.37(8) 7_556 6_565
O6 K V2 71.72(9) . 6_565
O6 K V2 79.15(9) 2 6_565
V2 K V2 60.20(7) 5_566 6_565
O5 K V2 150.03(7) 5_566 2
O5 K V2 96.86(10) 6_565 2
O5 K V2 20.04(6) 2 2
O5 K V2 101.14(10) . 2
O4 K V2 66.74(7) 8_455 2
O4 K V2 68.73(8) 7_556 2
O6 K V2 125.40(8) . 2
O6 K V2 82.03(9) 2 2
V2 K V2 153.74(3) 5_566 2
V2 K V2 114.70(7) 6_565 2
O5 K V2 96.86(10) 5_566 .
O5 K V2 150.03(7) 6_565 .
O5 K V2 101.14(10) 2 .
O5 K V2 20.04(6) . .
O4 K V2 68.73(8) 8_455 .
O4 K V2 66.74(7) 7_556 .
O6 K V2 82.03(9) . .
O6 K V2 125.40(8) 2 .
V2 K V2 114.70(7) 5_566 .
V2 K V2 153.74(3) 6_565 .
V2 K V2 81.12(8) 2 .
V2 O1 V1 137.28(17) 8_556 .
V2 O1 V1 102.08(12) 8_556 7_557
V1 O1 V1 100.30(12) . 7_557
V2 O1 Na 99.08(11) 8_556 5_666
V1 O1 Na 97.00(11) . 5_666
V1 O1 Na 125.18(16) 7_557 5_666
V1 O2 V2 102.11(12) . .
V1 O2 V2 135.64(17) . 7_556
V2 O2 V2 99.23(12) . 7_556
V1 O2 Na 99.14(11) . 5_666
V2 O2 Na 123.79(16) . 5_666
V2 O2 Na 100.48(12) 7_556 5_666
V1 O3 V1 136.6(2) 2_556 .
V1 O3 V2 95.97(6) 2_556 2_556
V1 O3 V2 95.98(6) . 2_556
V1 O3 V2 95.98(6) 2_556 .
V1 O3 V2 95.97(6) . .
V2 O3 V2 147.3(2) 2_556 .
V1 O4 K 121.12(15) . 7_556
V2 O5 K 126.32(16) . 5_566
V2 O5 K 123.85(15) . .
K O5 K 100.14(12) 5_566 .
Na O6 K 129.77(18) . .

loop_
_geom_bond_atom_site_label_1
_geom_bond_atom_site_label_2
_geom_bond_distance
_geom_bond_site_symmetry_2
V1 O4 1.609(3) .
V1 O2 1.932(3) .
V1 O1 1.937(3) .
V1 O1 1.938(3) 7_557
V1 O3 2.016(2) .
V1 V1 2.975(3) 7_557
V1 V2 3.009(2) .
V1 V2 3.009(2) 2_556
V1 Na 3.321(3) 5_666
V1 K 3.979(3) 7_556
V2 O5 1.611(3) .
V2 O1 1.931(3) 8_455
V2 O2 1.936(3) .
V2 O2 1.953(3) 7_556
V2 O3 2.033(2) .
V2 V2 2.962(3) 7_556
V2 V1 3.009(2) 2_556
V2 Na 3.368(3) 3_445
V2 K 3.891(3) 5_566
V2 K 3.904(3) .
Na O6 2.327(4) .
Na O6 2.327(4) 2_655
Na O2 2.412(3) 5_666
Na O2 2.412(3) 6_565
Na O1 2.471(3) 6_565
Na O1 2.471(3) 5_666
Na V1 3.321(3) 5_666
Na V1 3.321(3) 6_565
Na V2 3.368(3) 3
Na V2 3.368(3) 4
K O5 2.714(4) 5_566
K O5 2.714(4) 6_565
K O5 2.771(4) 2
K O5 2.771(4) .
K O4 2.901(4) 8_455
K O4 2.901(4) 7_556
K O6 3.026(5) .
K O6 3.026(5) 2
K V2 3.891(3) 5_566
K V2 3.891(3) 6_565
K V2 3.904(3) 2
O1 V2 1.931(3) 8_556
O1 V1 1.938(3) 7_557
O1 Na 2.471(3) 5_666
O2 V2 1.953(3) 7_556
O2 Na 2.412(3) 5_666
O3 V1 2.016(2) 2_556
O3 V2 2.033(2) 2_556
O4 K 2.901(4) 7_556
O5 K 2.714(4) 5_566
